data_4070879
loop_
_publ_author_name
'Choualeb, A.'
'Maccaroni, E.'
'Blacque, O.'
'Schmalle, H. W.'
'Berke, H.'

_publ_section_title
;
 Rhenium Nitrosyl Complexes for Hydrogenations and Hydrosilylations
;
_journal_issue 14
_journal_name_full Organometallics
_journal_page_first 3474
_journal_paper_doi 10.1021/om7011024
_journal_volume 27
_journal_year 2008
_chemical_formula_moiety 'C44 H45 Br2 N2 O P2 Re'
_chemical_formula_sum 'C44 H45 Br2 N2 O P2 Re'
_chemical_formula_weight 1025.77
_chemical_name_systematic
; 
 [Cis-dibromo-cis(acetonitrile-nitrosyl)trans-tris(p-toluene)phosphine]
 rhenium
;
_space_group_IT_number 2
_symmetry_cell_setting triclinic
_symmetry_space_group_name_Hall '-P 1'
_symmetry_space_group_name_H-M 'P -1'
_atom_sites_solution_hydrogens geom
_atom_sites_solution_primary direct
_atom_sites_solution_secondary difmap
_audit_creation_method SHELXL-97
_cell_angle_alpha 79.551(14)
_cell_angle_beta 86.688(14)
_cell_angle_gamma 76.017(14)
_cell_formula_units_Z 2
_cell_length_a 10.8340(13)
_cell_length_b 12.5413(15)
_cell_length_c 15.6724(18)
_cell_measurement_reflns_used 8000
_cell_measurement_temperature 183(2)
_cell_measurement_theta_max 30.45
_cell_measurement_theta_min 2.75
_cell_volume 2031.9(4)
_computing_cell_refinement 'Stoe IPDS software'
_computing_data_collection 'Stoe IPDS software'
_computing_data_reduction 'XRED (Stoe & Cie, 1999)'
_computing_molecular_graphics 'PLATON, PLUTON (Spek, 1990, 2005)'
_computing_publication_material 'SHELXL-97 (Sheldrick, 1997)'
_computing_structure_refinement 'SHELXL-97 (Sheldrick, 1997)'
_computing_structure_solution 'SHELXS-97 (Sheldrick, 1990)'
_diffrn_ambient_temperature 183(2)
_diffrn_measured_fraction_theta_full 0.906
_diffrn_measured_fraction_theta_max 0.906
_diffrn_measurement_device_type 'Stoe IPDS diffractometer'
_diffrn_measurement_method '\f rotation scan'
_diffrn_radiation_monochromator graphite
_diffrn_radiation_source 'fine-focus sealed tube'
_diffrn_radiation_type MoK\a
_diffrn_radiation_wavelength 0.71073
_diffrn_reflns_av_R_equivalents 0.0598
_diffrn_reflns_av_sigmaI/netI 0.0910
_diffrn_reflns_limit_h_max 15
_diffrn_reflns_limit_h_min -15
_diffrn_reflns_limit_k_max 17
_diffrn_reflns_limit_k_min -17
_diffrn_reflns_limit_l_max 22
_diffrn_reflns_limit_l_min -22
_diffrn_reflns_number 32318
_diffrn_reflns_theta_full 30.43
_diffrn_reflns_theta_max 30.43
_diffrn_reflns_theta_min 2.77
_diffrn_standards_decay_% 0
_diffrn_standards_interval_time 6.0
_exptl_absorpt_coefficient_mu 5.072
_exptl_absorpt_correction_T_max 0.8125
_exptl_absorpt_correction_T_min 0.3196
_exptl_absorpt_correction_type numerical
_exptl_absorpt_process_details 'Coppens et al. 1965'
_exptl_crystal_colour light-orange
_exptl_crystal_density_diffrn 1.677
_exptl_crystal_density_method 'not measured'
_exptl_crystal_description plate
_exptl_crystal_F_000 1012
_exptl_crystal_size_max 0.18
_exptl_crystal_size_mid 0.14
_exptl_crystal_size_min 0.04
_refine_diff_density_max 1.114
_refine_diff_density_min -1.929
_refine_diff_density_rms 0.151
_refine_ls_extinction_method none
_refine_ls_goodness_of_fit_ref 0.817
_refine_ls_hydrogen_treatment constr
_refine_ls_matrix_type full
_refine_ls_number_parameters 476
_refine_ls_number_reflns 11163
_refine_ls_number_restraints 4
_refine_ls_restrained_S_all 0.818
_refine_ls_R_factor_all 0.0577
_refine_ls_R_factor_gt 0.0314
_refine_ls_shift/su_max 0.002
_refine_ls_shift/su_mean 0.000
_refine_ls_structure_factor_coef Fsqd
_refine_ls_weighting_details 'w=1/[\s^2^(Fo^2^)+(0.0280P)^2^] where P=(Fo^2^+2Fc^2^)/3'
_refine_ls_weighting_scheme calc
_refine_ls_wR_factor_gt 0.0618
_refine_ls_wR_factor_ref 0.0663
_reflns_number_gt 7730
_reflns_number_total 11163
_reflns_threshold_expression >2sigma(I)
_cod_data_source_file om7011024-file001.cif
_cod_data_source_block 2c
_cod_database_code 4070879

loop_
_symmetry_equiv_pos_as_xyz
'x, y, z'
'-x, -y, -z'

loop_
_atom_site_label
_atom_site_type_symbol
_atom_site_fract_x
_atom_site_fract_y
_atom_site_fract_z
_atom_site_U_iso_or_equiv
_atom_site_adp_type
_atom_site_occupancy
_atom_site_calc_flag
_atom_site_refinement_flags
_atom_site_disorder_assembly
_atom_site_disorder_group
Re1 Re 0.732656(16) 0.906585(14) 0.723257(12) 0.01750(5) Uani 1 d D . .
Br1 Br 0.69109(5) 0.86203(4) 0.88685(3) 0.03218(11) Uani 1 d . . .
N11 N 0.5674(6) 0.9793(5) 0.7079(4) 0.0249(10) Uiso 0.5842(11) d PD A 1
O11 O 0.4670(6) 1.0326(5) 0.6927(4) 0.0287(12) Uiso 0.5842(11) d PD A 1
Br21 Br 0.96311(8) 0.81642(6) 0.71791(5) 0.02386(14) Uani 0.5842(11) d P A 1
N12 N 0.8962(9) 0.8374(7) 0.7327(6) 0.0249(10) Uiso 0.4158(11) d PD A 2
O12 O 1.0067(8) 0.7933(7) 0.7357(6) 0.0287(12) Uiso 0.4158(11) d PD A 2
Br22 Br 0.51668(11) 1.01753(9) 0.67669(8) 0.02386(14) Uani 0.4158(11) d P A 2
P1 P 0.69347(9) 0.72499(8) 0.70662(7) 0.0169(2) Uani 1 d . . .
P2 P 0.79256(9) 1.07485(8) 0.74968(7) 0.0158(2) Uani 1 d . . .
N2 N 0.7551(3) 0.9477(3) 0.5896(2) 0.0247(8) Uani 1 d . . .
C1 C 0.7535(4) 0.9765(4) 0.5181(3) 0.0297(10) Uani 1 d . . .
C2 C 0.7514(5) 1.0156(5) 0.4243(3) 0.0466(14) Uani 1 d . . .
H2A H 0.8112 1.0637 0.4086 0.070 Uiso 1 calc R . .
H2B H 0.6654 1.0579 0.4071 0.070 Uiso 1 calc R . .
H2C H 0.7762 0.9513 0.3943 0.070 Uiso 1 calc R . .
C3 C 0.5466(3) 0.6866(3) 0.7491(3) 0.0189(8) Uani 1 d . . .
C4 C 0.5401(4) 0.5753(3) 0.7589(3) 0.0265(9) Uani 1 d . . .
H4 H 0.6125 0.5206 0.7455 0.032 Uiso 1 calc R . .
C5 C 0.4289(4) 0.5441(4) 0.7882(3) 0.0288(10) Uani 1 d . . .
H5 H 0.4260 0.4680 0.7941 0.035 Uiso 1 calc R . .
C6 C 0.3227(4) 0.6207(4) 0.8089(3) 0.0267(10) Uani 1 d . . .
C7 C 0.3291(4) 0.7309(4) 0.7985(3) 0.0317(11) Uani 1 d . . .
H7 H 0.2563 0.7856 0.8112 0.038 Uiso 1 calc R . .
C8 C 0.4403(4) 0.7629(3) 0.7697(3) 0.0251(9) Uani 1 d . . .
H8 H 0.4429 0.8390 0.7641 0.030 Uiso 1 calc R . .
C9 C 0.2037(4) 0.5846(5) 0.8442(4) 0.0463(14) Uani 1 d . . .
H9A H 0.1458 0.6458 0.8677 0.069 Uiso 1 calc R . .
H9B H 0.2263 0.5195 0.8904 0.069 Uiso 1 calc R . .
H9C H 0.1617 0.5651 0.7975 0.069 Uiso 1 calc R . .
C10 C 0.6919(4) 0.7105(3) 0.5936(3) 0.0200(8) Uani 1 d . . .
C11 C 0.5817(4) 0.7110(4) 0.5527(3) 0.0311(10) Uani 1 d . . .
H11 H 0.5048 0.7136 0.5856 0.037 Uiso 1 calc R . .
C12 C 0.5814(5) 0.7079(4) 0.4654(3) 0.0367(12) Uani 1 d . . .
H12 H 0.5036 0.7108 0.4389 0.044 Uiso 1 calc R . .
C13 C 0.6915(4) 0.7006(3) 0.4151(3) 0.0307(10) Uani 1 d . . .
C14 C 0.8011(4) 0.6999(4) 0.4557(3) 0.0307(10) Uani 1 d . . .
H14 H 0.8781 0.6956 0.4229 0.037 Uiso 1 calc R . .
C15 C 0.8022(4) 0.7052(4) 0.5421(3) 0.0270(9) Uani 1 d . . .
H15 H 0.8796 0.7053 0.5676 0.032 Uiso 1 calc R . .
C16 C 0.6889(6) 0.6943(4) 0.3204(3) 0.0439(13) Uani 1 d . . .
H16A H 0.6537 0.6314 0.3136 0.066 Uiso 1 calc R . .
H16B H 0.7757 0.6836 0.2963 0.066 Uiso 1 calc R . .
H16C H 0.6358 0.7638 0.2896 0.066 Uiso 1 calc R . .
C17 C 0.8119(3) 0.6029(3) 0.7578(3) 0.0192(8) Uani 1 d . . .
C18 C 0.8737(4) 0.5149(4) 0.7166(3) 0.0277(10) Uani 1 d . . .
H18 H 0.8611 0.5186 0.6566 0.033 Uiso 1 calc R . .
C19 C 0.9535(4) 0.4221(4) 0.7630(3) 0.0336(11) Uani 1 d . . .
H19 H 0.9958 0.3633 0.7335 0.040 Uiso 1 calc R . .
C20 C 0.9742(4) 0.4116(3) 0.8506(3) 0.0259(9) Uani 1 d . . .
C21 C 0.9103(4) 0.4979(4) 0.8916(3) 0.0310(10) Uani 1 d . . .
H21 H 0.9204 0.4925 0.9521 0.037 Uiso 1 calc R . .
C22 C 0.8318(4) 0.5922(4) 0.8458(3) 0.0298(10) Uani 1 d . . .
H22 H 0.7904 0.6511 0.8755 0.036 Uiso 1 calc R . .
C23 C 1.0612(5) 0.3102(4) 0.9006(4) 0.0420(13) Uani 1 d . . .
H23A H 1.1494 0.3086 0.8819 0.063 Uiso 1 calc R . .
H23B H 1.0386 0.2428 0.8896 0.063 Uiso 1 calc R . .
H23C H 1.0521 0.3131 0.9628 0.063 Uiso 1 calc R . .
C24 C 0.6948(3) 1.1577(3) 0.8235(3) 0.0188(8) Uani 1 d . . .
C25 C 0.7416(4) 1.2346(3) 0.8584(3) 0.0245(9) Uani 1 d . . .
H25 H 0.8263 1.2412 0.8448 0.029 Uiso 1 calc R . .
C26 C 0.6688(4) 1.3003(3) 0.9115(3) 0.0281(10) Uani 1 d . . .
H26 H 0.7033 1.3526 0.9335 0.034 Uiso 1 calc R . .
C27 C 0.5448(4) 1.2923(3) 0.9343(3) 0.0244(9) Uani 1 d . . .
C28 C 0.4979(4) 1.2156(3) 0.9010(3) 0.0220(9) Uani 1 d . . .
H28 H 0.4140 1.2077 0.9162 0.026 Uiso 1 calc R . .
C29 C 0.5713(4) 1.1497(3) 0.8454(3) 0.0205(8) Uani 1 d . . .
H29 H 0.5363 1.0987 0.8223 0.025 Uiso 1 calc R . .
C30 C 0.4662(5) 1.3608(4) 0.9950(3) 0.0350(11) Uani 1 d . . .
H30A H 0.4317 1.4365 0.9638 0.053 Uiso 1 calc R . .
H30B H 0.5192 1.3641 1.0427 0.053 Uiso 1 calc R . .
H30C H 0.3960 1.3270 1.0185 0.053 Uiso 1 calc R . .
C31 C 0.8013(3) 1.1766(3) 0.6516(3) 0.0182(8) Uani 1 d . . .
C32 C 0.7314(4) 1.2864(3) 0.6405(3) 0.0262(9) Uani 1 d . . .
H32 H 0.6782 1.3128 0.6863 0.031 Uiso 1 calc R . .
C33 C 0.7392(4) 1.3581(4) 0.5621(3) 0.0335(11) Uani 1 d . . .
H33 H 0.6905 1.4330 0.5554 0.040 Uiso 1 calc R . .
C34 C 0.8155(4) 1.3233(4) 0.4941(3) 0.0304(10) Uani 1 d . . .
C35 C 0.8868(4) 1.2144(4) 0.5059(3) 0.0270(9) Uani 1 d . . .
H35 H 0.9409 1.1886 0.4603 0.032 Uiso 1 calc R . .
C36 C 0.8803(4) 1.1427(3) 0.5831(3) 0.0225(9) Uani 1 d . . .
H36 H 0.9308 1.0685 0.5898 0.027 Uiso 1 calc R . .
C37 C 0.8205(6) 1.4006(4) 0.4088(4) 0.0499(14) Uani 1 d . . .
H37A H 0.7344 1.4301 0.3858 0.075 Uiso 1 calc R . .
H37B H 0.8744 1.3594 0.3674 0.075 Uiso 1 calc R . .
H37C H 0.8560 1.4625 0.4178 0.075 Uiso 1 calc R . .
C38 C 0.9505(3) 1.0457(3) 0.7963(3) 0.0176(8) Uani 1 d . . .
C39 C 0.9736(4) 0.9741(4) 0.8759(3) 0.0295(10) Uani 1 d . . .
H39 H 0.9080 0.9414 0.9036 0.035 Uiso 1 calc R . .
C40 C 1.0897(4) 0.9502(4) 0.9149(3) 0.0297(10) Uani 1 d . . .
H40 H 1.1025 0.9024 0.9696 0.036 Uiso 1 calc R . .
C41 C 1.1883(3) 0.9943(3) 0.8759(3) 0.0214(9) Uani 1 d . . .
C42 C 1.1667(4) 1.0621(4) 0.7962(3) 0.0254(9) Uani 1 d . . .
H42 H 1.2343 1.0908 0.7672 0.030 Uiso 1 calc R . .
C43 C 1.0490(4) 1.0900(3) 0.7568(3) 0.0220(9) Uani 1 d . . .
H43 H 1.0360 1.1393 0.7028 0.026 Uiso 1 calc R . .
C44 C 1.3156(4) 0.9677(4) 0.9201(3) 0.0310(10) Uani 1 d . . .
H44A H 1.3426 0.8871 0.9406 0.047 Uiso 1 calc R . .
H44B H 1.3075 1.0070 0.9695 0.047 Uiso 1 calc R . .
H44C H 1.3790 0.9917 0.8787 0.047 Uiso 1 calc R . .

loop_
_atom_site_aniso_label
_atom_site_aniso_U_11
_atom_site_aniso_U_22
_atom_site_aniso_U_33
_atom_site_aniso_U_23
_atom_site_aniso_U_13
_atom_site_aniso_U_12
Re1 0.02157(8) 0.01606(7) 0.01717(9) -0.00294(5) -0.00165(6) -0.00846(6)
Br1 0.0547(3) 0.0249(2) 0.0221(3) -0.00764(18) 0.0133(2) -0.0196(2)
Br21 0.0186(3) 0.0240(3) 0.0288(4) -0.0063(3) -0.0026(3) -0.0029(3)
Br22 0.0186(3) 0.0240(3) 0.0288(4) -0.0063(3) -0.0026(3) -0.0029(3)
P1 0.0172(5) 0.0158(5) 0.0196(6) -0.0057(4) 0.0002(4) -0.0057(4)
P2 0.0152(4) 0.0151(5) 0.0181(6) -0.0026(4) -0.0008(4) -0.0057(4)
N2 0.036(2) 0.0227(18) 0.019(2) -0.0050(15) -0.0009(17) -0.0132(15)
C1 0.034(2) 0.032(2) 0.026(3) -0.007(2) -0.001(2) -0.0128(19)
C2 0.053(3) 0.068(4) 0.024(3) -0.002(2) -0.008(2) -0.024(3)
C3 0.0199(18) 0.024(2) 0.014(2) -0.0050(15) 0.0005(16) -0.0082(15)
C4 0.025(2) 0.019(2) 0.036(3) -0.0059(18) 0.0026(19) -0.0065(16)
C5 0.033(2) 0.023(2) 0.033(3) 0.0004(18) -0.003(2) -0.0134(18)
C6 0.0222(19) 0.032(2) 0.024(3) 0.0061(18) -0.0039(18) -0.0112(17)
C7 0.0192(19) 0.030(2) 0.046(3) -0.005(2) 0.0037(19) -0.0085(17)
C8 0.0227(19) 0.019(2) 0.034(3) -0.0053(18) 0.0035(18) -0.0075(16)
C9 0.027(2) 0.050(3) 0.061(4) 0.013(3) -0.003(2) -0.023(2)
C10 0.0239(19) 0.0167(18) 0.021(2) -0.0048(16) 0.0000(17) -0.0067(15)
C11 0.026(2) 0.040(3) 0.029(3) -0.002(2) -0.0031(19) -0.0111(19)
C12 0.036(2) 0.046(3) 0.030(3) -0.007(2) -0.014(2) -0.011(2)
C13 0.045(3) 0.020(2) 0.026(3) -0.0021(17) -0.006(2) -0.0051(19)
C14 0.036(2) 0.031(2) 0.028(3) -0.0085(19) 0.006(2) -0.0109(19)
C15 0.027(2) 0.027(2) 0.030(3) -0.0079(18) -0.0006(19) -0.0093(17)
C16 0.069(4) 0.037(3) 0.023(3) -0.004(2) -0.006(3) -0.007(3)
C17 0.0184(17) 0.0170(18) 0.024(2) -0.0056(16) -0.0007(16) -0.0058(14)
C18 0.030(2) 0.026(2) 0.028(3) -0.0097(18) 0.0022(19) -0.0028(17)
C19 0.031(2) 0.025(2) 0.042(3) -0.011(2) 0.000(2) 0.0020(18)
C20 0.0206(19) 0.022(2) 0.035(3) -0.0036(18) -0.0029(18) -0.0063(16)
C21 0.036(2) 0.023(2) 0.032(3) -0.0025(19) -0.009(2) -0.0031(18)
C22 0.032(2) 0.024(2) 0.032(3) -0.0114(19) -0.004(2) 0.0020(18)
C23 0.039(3) 0.027(2) 0.055(4) -0.005(2) -0.014(3) 0.002(2)
C24 0.0177(17) 0.0170(19) 0.021(2) -0.0009(15) -0.0018(16) -0.0048(15)
C25 0.0243(19) 0.026(2) 0.029(3) -0.0078(18) 0.0034(18) -0.0140(17)
C26 0.036(2) 0.022(2) 0.033(3) -0.0111(18) 0.002(2) -0.0154(18)
C27 0.034(2) 0.0181(19) 0.020(2) -0.0013(16) 0.0031(18) -0.0072(17)
C28 0.0203(18) 0.022(2) 0.024(2) -0.0045(17) 0.0014(17) -0.0057(15)
C29 0.0224(19) 0.0201(19) 0.021(2) -0.0038(16) -0.0029(17) -0.0078(15)
C30 0.048(3) 0.025(2) 0.035(3) -0.013(2) 0.012(2) -0.010(2)
C31 0.0168(17) 0.0193(19) 0.019(2) -0.0018(15) -0.0029(16) -0.0063(14)
C32 0.028(2) 0.020(2) 0.027(3) -0.0031(17) -0.0013(19) 0.0007(16)
C33 0.042(3) 0.018(2) 0.037(3) 0.0013(19) -0.005(2) -0.0022(18)
C34 0.038(2) 0.025(2) 0.027(3) 0.0024(18) -0.007(2) -0.0100(19)
C35 0.029(2) 0.028(2) 0.025(3) -0.0024(18) 0.0006(19) -0.0110(18)
C36 0.0253(19) 0.0182(19) 0.024(2) 0.0002(16) -0.0031(18) -0.0073(16)
C37 0.072(4) 0.036(3) 0.034(3) 0.011(2) -0.001(3) -0.010(3)
C38 0.0130(16) 0.0218(19) 0.019(2) -0.0056(15) 0.0005(15) -0.0049(14)
C39 0.023(2) 0.043(3) 0.023(3) 0.0061(19) 0.0005(18) -0.0166(19)
C40 0.026(2) 0.041(3) 0.019(3) 0.0047(19) -0.0073(19) -0.0088(19)
C41 0.0182(18) 0.022(2) 0.025(2) -0.0106(17) -0.0015(17) -0.0013(15)
C42 0.0163(18) 0.032(2) 0.030(3) -0.0034(18) 0.0015(17) -0.0107(16)
C43 0.0221(19) 0.024(2) 0.021(2) 0.0006(16) -0.0023(17) -0.0094(16)
C44 0.022(2) 0.036(3) 0.036(3) -0.006(2) -0.0094(19) -0.0072(18)

loop_
_atom_type_symbol
_atom_type_description
_atom_type_scat_dispersion_real
_atom_type_scat_dispersion_imag
_atom_type_scat_source
C C 0.0033 0.0016 'International Tables Vol C Tables 4.2.6.8 and 6.1.1.4'
H H 0.0000 0.0000 'International Tables Vol C Tables 4.2.6.8 and 6.1.1.4'
Br Br -0.2901 2.4595 'International Tables Vol C Tables 4.2.6.8 and 6.1.1.4'
N N 0.0061 0.0033 'International Tables Vol C Tables 4.2.6.8 and 6.1.1.4'
O O 0.0106 0.0060 'International Tables Vol C Tables 4.2.6.8 and 6.1.1.4'
P P 0.1023 0.0942 'International Tables Vol C Tables 4.2.6.8 and 6.1.1.4'
Re Re -1.0185 7.2310 'International Tables Vol C Tables 4.2.6.8 and 6.1.1.4'

loop_
_geom_angle_atom_site_label_1
_geom_angle_atom_site_label_2
_geom_angle_atom_site_label_3
_geom_angle
N12 Re1 N11 177.1(4)
N12 Re1 N2 90.4(3)
N11 Re1 N2 86.7(2)
N12 Re1 P2 87.5(3)
N11 Re1 P2 92.35(19)
N2 Re1 P2 92.81(9)
N12 Re1 P1 86.8(3)
N11 Re1 P1 93.50(19)
N2 Re1 P1 90.35(9)
P2 Re1 P1 173.51(3)
N12 Re1 Br21 6.7(3)
N11 Re1 Br21 170.5(2)
N2 Re1 Br21 83.74(10)
P2 Re1 Br21 87.80(3)
P1 Re1 Br21 86.90(3)
N12 Re1 Br22 167.5(3)
N11 Re1 Br22 9.6(2)
N2 Re1 Br22 77.24(10)
P2 Re1 Br22 91.10(3)
P1 Re1 Br22 95.13(4)
Br21 Re1 Br22 160.87(3)
N12 Re1 Br1 93.0(3)
N11 Re1 Br1 89.9(2)
N2 Re1 Br1 176.60(10)
P2 Re1 Br1 87.29(3)
P1 Re1 Br1 89.89(3)
Br21 Re1 Br1 99.66(3)
Br22 Re1 Br1 99.36(4)
O11 N11 Re1 173.6(6)
O12 N12 Re1 177.3(9)
C10 P1 C3 102.14(17)
C10 P1 C17 105.36(18)
C3 P1 C17 100.51(18)
C10 P1 Re1 112.18(13)
C3 P1 Re1 120.24(13)
C17 P1 Re1 114.56(12)
C24 P2 C31 103.55(18)
C24 P2 C38 102.01(17)
C31 P2 C38 103.61(17)
C24 P2 Re1 118.68(12)
C31 P2 Re1 113.90(12)
C38 P2 Re1 113.30(13)
C1 N2 Re1 172.2(4)
N2 C1 C2 179.4(5)
C1 C2 H2A 109.5
C1 C2 H2B 109.5
H2A C2 H2B 109.5
C1 C2 H2C 109.5
H2A C2 H2C 109.5
H2B C2 H2C 109.5
C8 C3 C4 118.1(4)
C8 C3 P1 123.0(3)
C4 C3 P1 118.9(3)
C5 C4 C3 120.3(4)
C5 C4 H4 119.8
C3 C4 H4 119.8
C6 C5 C4 121.5(4)
C6 C5 H5 119.2
C4 C5 H5 119.2
C5 C6 C7 118.0(4)
C5 C6 C9 120.9(4)
C7 C6 C9 121.1(4)
C6 C7 C8 120.9(4)
C6 C7 H7 119.5
C8 C7 H7 119.5
C3 C8 C7 121.2(4)
C3 C8 H8 119.4
C7 C8 H8 119.4
C6 C9 H9A 109.5
C6 C9 H9B 109.5
H9A C9 H9B 109.5
C6 C9 H9C 109.5
H9A C9 H9C 109.5
H9B C9 H9C 109.5
C11 C10 C15 116.7(4)
C11 C10 P1 122.5(3)
C15 C10 P1 120.7(3)
C12 C11 C10 121.3(4)
C12 C11 H11 119.4
C10 C11 H11 119.4
C11 C12 C13 121.7(4)
C11 C12 H12 119.2
C13 C12 H12 119.2
C14 C13 C12 117.0(4)
C14 C13 C16 122.4(5)
C12 C13 C16 120.5(4)
C15 C14 C13 121.8(4)
C15 C14 H14 119.1
C13 C14 H14 119.1
C14 C15 C10 121.4(4)
C14 C15 H15 119.3
C10 C15 H15 119.3
C13 C16 H16A 109.5
C13 C16 H16B 109.5
H16A C16 H16B 109.5
C13 C16 H16C 109.5
H16A C16 H16C 109.5
H16B C16 H16C 109.5
C22 C17 C18 117.6(4)
C22 C17 P1 117.6(3)
C18 C17 P1 124.5(3)
C19 C18 C17 120.1(4)
C19 C18 H18 120.0
C17 C18 H18 120.0
C18 C19 C20 122.5(4)
C18 C19 H19 118.8
C20 C19 H19 118.8
C21 C20 C19 117.2(4)
C21 C20 C23 120.7(4)
C19 C20 C23 122.1(4)
C20 C21 C22 121.0(4)
C20 C21 H21 119.5
C22 C21 H21 119.5
C21 C22 C17 121.6(4)
C21 C22 H22 119.2
C17 C22 H22 119.2
C20 C23 H23A 109.5
C20 C23 H23B 109.5
H23A C23 H23B 109.5
C20 C23 H23C 109.5
H23A C23 H23C 109.5
H23B C23 H23C 109.5
C29 C24 C25 117.6(4)
C29 C24 P2 122.0(3)
C25 C24 P2 120.4(3)
C26 C25 C24 121.6(4)
C26 C25 H25 119.2
C24 C25 H25 119.2
C25 C26 C27 121.2(4)
C25 C26 H26 119.4
C27 C26 H26 119.4
C28 C27 C26 117.8(4)
C28 C27 C30 120.6(4)
C26 C27 C30 121.5(4)
C27 C28 C29 121.1(4)
C27 C28 H28 119.4
C29 C28 H28 119.4
C24 C29 C28 120.7(3)
C24 C29 H29 119.6
C28 C29 H29 119.6
C27 C30 H30A 109.5
C27 C30 H30B 109.5
H30A C30 H30B 109.5
C27 C30 H30C 109.5
H30A C30 H30C 109.5
H30B C30 H30C 109.5
C32 C31 C36 117.7(4)
C32 C31 P2 123.4(3)
C36 C31 P2 118.9(3)
C31 C32 C33 120.0(4)
C31 C32 H32 120.0
C33 C32 H32 120.0
C34 C33 C32 121.9(4)
C34 C33 H33 119.1
C32 C33 H33 119.1
C33 C34 C35 118.0(4)
C33 C34 C37 121.5(4)
C35 C34 C37 120.5(5)
C36 C35 C34 120.7(4)
C36 C35 H35 119.6
C34 C35 H35 119.6
C35 C36 C31 121.7(4)
C35 C36 H36 119.2
C31 C36 H36 119.2
C34 C37 H37A 109.5
C34 C37 H37B 109.5
H37A C37 H37B 109.5
C34 C37 H37C 109.5
H37A C37 H37C 109.5
H37B C37 H37C 109.5
C43 C38 C39 118.1(3)
C43 C38 P2 123.7(3)
C39 C38 P2 118.2(3)
C40 C39 C38 121.0(4)
C40 C39 H39 119.5
C38 C39 H39 119.5
C39 C40 C41 121.2(4)
C39 C40 H40 119.4
C41 C40 H40 119.4
C42 C41 C40 117.7(3)
C42 C41 C44 121.8(4)
C40 C41 C44 120.5(4)
C41 C42 C43 122.0(4)
C41 C42 H42 119.0
C43 C42 H42 119.0
C38 C43 C42 120.0(4)
C38 C43 H43 120.0
C42 C43 H43 120.0
C41 C44 H44A 109.5
C41 C44 H44B 109.5
H44A C44 H44B 109.5
C41 C44 H44C 109.5
H44A C44 H44C 109.5
H44B C44 H44C 109.5

loop_
_geom_bond_atom_site_label_1
_geom_bond_atom_site_label_2
_geom_bond_distance
Re1 N12 1.776(9)
Re1 N11 1.811(6)
Re1 N2 2.079(4)
Re1 P2 2.4608(10)
Re1 P1 2.4760(10)
Re1 Br21 2.4830(10)
Re1 Br22 2.4899(13)
Re1 Br1 2.5608(6)
N11 O11 1.143(8)
N12 O12 1.191(11)
P1 C10 1.814(4)
P1 C3 1.828(4)
P1 C17 1.833(4)
P2 C24 1.818(4)
P2 C31 1.825(4)
P2 C38 1.828(3)
N2 C1 1.113(6)
C1 C2 1.464(7)
C2 H2A 0.9800
C2 H2B 0.9800
C2 H2C 0.9800
C3 C8 1.372(6)
C3 C4 1.394(5)
C4 C5 1.383(6)
C4 H4 0.9500
C5 C6 1.374(6)
C5 H5 0.9500
C6 C7 1.381(6)
C6 C9 1.511(6)
C7 C8 1.385(6)
C7 H7 0.9500
C8 H8 0.9500
C9 H9A 0.9800
C9 H9B 0.9800
C9 H9C 0.9800
C10 C11 1.385(5)
C10 C15 1.398(6)
C11 C12 1.377(7)
C11 H11 0.9500
C12 C13 1.385(7)
C12 H12 0.9500
C13 C14 1.377(6)
C13 C16 1.502(7)
C14 C15 1.368(6)
C14 H14 0.9500
C15 H15 0.9500
C16 H16A 0.9800
C16 H16B 0.9800
C16 H16C 0.9800
C17 C22 1.386(6)
C17 C18 1.391(6)
C18 C19 1.382(6)
C18 H18 0.9500
C19 C20 1.383(7)
C19 H19 0.9500
C20 C21 1.378(6)
C20 C23 1.504(6)
C21 C22 1.384(6)
C21 H21 0.9500
C22 H22 0.9500
C23 H23A 0.9800
C23 H23B 0.9800
C23 H23C 0.9800
C24 C29 1.385(5)
C24 C25 1.395(5)
C25 C26 1.362(6)
C25 H25 0.9500
C26 C27 1.393(6)
C26 H26 0.9500
C27 C28 1.380(5)
C27 C30 1.491(6)
C28 C29 1.392(6)
C28 H28 0.9500
C29 H29 0.9500
C30 H30A 0.9800
C30 H30B 0.9800
C30 H30C 0.9800
C31 C32 1.387(5)
C31 C36 1.396(6)
C32 C33 1.396(6)
C32 H32 0.9500
C33 C34 1.379(7)
C33 H33 0.9500
C34 C35 1.383(6)
C34 C37 1.509(7)
C35 C36 1.379(6)
C35 H35 0.9500
C36 H36 0.9500
C37 H37A 0.9800
C37 H37B 0.9800
C37 H37C 0.9800
C38 C43 1.383(5)
C38 C39 1.395(6)
C39 C40 1.373(5)
C39 H39 0.9500
C40 C41 1.381(6)
C40 H40 0.9500
C41 C42 1.374(6)
C41 C44 1.515(5)
C42 C43 1.388(5)
C42 H42 0.9500
C43 H43 0.9500
C44 H44A 0.9800
C44 H44B 0.9800
C44 H44C 0.9800
